data_4038492
loop_
_publ_author_name
'Husain, Ali'
'Ganesan, Asaithampi'
'Ghazal, Basma'
'Makhseed, Saad'

_publ_section_title
;
 Multivalent Allyl-Substituted Macrocycles as Non-Aggregating Building
 Blocks.
;
_journal_name_full 'The Journal of organic chemistry'
_journal_paper_doi 10.1021/acs.joc.0c00859
_journal_year 2020
_chemical_formula_sum 'C152 H128 N8 O24 Zn'
_chemical_formula_weight 2515.99
_space_group_crystal_system triclinic
_space_group_IT_number 2
_space_group_name_Hall '-P 1'
_space_group_name_H-M_alt 'P -1'
_atom_sites_solution_hydrogens geom
_audit_creation_method SHELXL-2017/1
_cell_angle_alpha 98.862(7)
_cell_angle_beta 106.525(7)
_cell_angle_gamma 94.899(7)
_cell_formula_units_Z 1
_cell_length_a 12.8844(13)
_cell_length_b 13.9073(13)
_cell_length_c 20.6328(19)
_cell_measurement_reflns_used 10842
_cell_measurement_temperature 150(2)
_cell_measurement_theta_max 24.99
_cell_measurement_theta_min 3.00
_cell_volume 3469.4(6)
_computing_structure_refinement 'SHELXL-2017/1 (Sheldrick, 2017)'
_diffrn_ambient_temperature 150(2)
_diffrn_detector_area_resol_mean 10.000
_diffrn_measured_fraction_theta_full 0.993
_diffrn_measured_fraction_theta_max 0.993
_diffrn_measurement_device_type 'Rigaku R-AXIS RAPID'
_diffrn_measurement_method \w
_diffrn_radiation_type 'Mo K\a'
_diffrn_radiation_wavelength 0.71075
_diffrn_reflns_av_R_equivalents 0.0320
_diffrn_reflns_av_unetI/netI 0.0443
_diffrn_reflns_Laue_measured_fraction_full 0.993
_diffrn_reflns_Laue_measured_fraction_max 0.993
_diffrn_reflns_limit_h_max 15
_diffrn_reflns_limit_h_min -15
_diffrn_reflns_limit_k_max 16
_diffrn_reflns_limit_k_min -16
_diffrn_reflns_limit_l_max 24
_diffrn_reflns_limit_l_min -24
_diffrn_reflns_number 27487
_diffrn_reflns_point_group_measured_fraction_full 0.993
_diffrn_reflns_point_group_measured_fraction_max 0.993
_diffrn_reflns_theta_full 25.024
_diffrn_reflns_theta_max 25.024
_diffrn_reflns_theta_min 2.993
_exptl_absorpt_coefficient_mu 0.249
_exptl_absorpt_correction_T_max 0.978
_exptl_absorpt_correction_T_min 0.950
_exptl_absorpt_correction_type multi-scan
_exptl_absorpt_process_details 'ABSCOR (Rigaku, 1995)'
_exptl_crystal_colour Green
_exptl_crystal_density_diffrn 1.204
_exptl_crystal_description Block
_exptl_crystal_F_000 1318
_exptl_crystal_size_max 0.210
_exptl_crystal_size_mid 0.120
_exptl_crystal_size_min 0.090
_refine_diff_density_max 1.170
_refine_diff_density_min -0.758
_refine_diff_density_rms 0.105
_refine_ls_extinction_method none
_refine_ls_goodness_of_fit_ref 1.446
_refine_ls_hydrogen_treatment constr
_refine_ls_matrix_type full
_refine_ls_number_parameters 842
_refine_ls_number_reflns 12186
_refine_ls_number_restraints 241
_refine_ls_restrained_S_all 1.544
_refine_ls_R_factor_all 0.1869
_refine_ls_R_factor_gt 0.1380
_refine_ls_shift/su_max 0.004
_refine_ls_shift/su_mean 0.000
_refine_ls_structure_factor_coef Fsqd
_refine_ls_weighting_details 'w=1/[\s^2^(Fo^2^)+(0.2000P)^2^] where P=(Fo^2^+2Fc^2^)/3'
_refine_ls_weighting_scheme calc
_refine_ls_wR_factor_gt 0.3840
_refine_ls_wR_factor_ref 0.4200
_reflns_Friedel_coverage 0.000
_reflns_number_gt 6351
_reflns_number_total 12186
_reflns_threshold_expression 'I > 2\s(I)'
_cod_data_source_file jo0c00859_si_003.cif
_cod_data_source_block shelxl_sq
_cod_database_code 4038492
_shelx_shelxl_version_number 2017/1
_shelx_space_group_comment
;
The symmetry employed for this shelxl refinement is uniquely defined
by the following loop, which should always be used as a source of
symmetry information in preference to the above space-group names.
They are only intended as comments.
;
_shelx_estimated_absorpt_t_min 0.950
_shelx_estimated_absorpt_t_max 0.978

loop_
_space_group_symop_operation_xyz
'x, y, z'
'-x, -y, -z'

loop_
_atom_site_label
_atom_site_type_symbol
_atom_site_fract_x
_atom_site_fract_y
_atom_site_fract_z
_atom_site_U_iso_or_equiv
_atom_site_adp_type
_atom_site_occupancy
_atom_site_site_symmetry_order
_atom_site_calc_flag
_atom_site_refinement_flags_posn
_atom_site_refinement_flags_adp
_atom_site_refinement_flags_occupancy
_atom_site_disorder_assembly
_atom_site_disorder_group
Zn1 Zn 1.03111(12) 0.52137(8) 0.49436(7) 0.0698(6) Uani 0.5 1 d . . P . .
O2 O 1.2613(4) 0.0224(3) 0.40980(19) 0.0962(14) Uani 1 1 d . . . . .
O3 O 0.9761(6) -0.1534(5) 0.2864(3) 0.139(2) Uani 1 1 d . . . . .
O5 O 1.3620(4) 0.0679(3) 0.53981(19) 0.0990(14) Uani 1 1 d . . . . .
O6 O 1.6561(8) 0.2238(8) 0.5650(5) 0.230(3) Uani 1 1 d D U . . .
O7 O 1.3056(8) -0.0684(5) 0.6553(4) 0.181(2) Uani 1 1 d . U . . .
O8 O 0.6150(4) 0.4088(2) 0.11570(17) 0.0955(14) Uani 1 1 d . . . . .
O9 O 0.3420(7) 0.5169(7) 0.1611(5) 0.197(3) Uani 1 1 d D U . . .
O10 O 0.8349(7) 0.5915(6) 0.0653(4) 0.181(3) Uani 1 1 d . U . . .
O11 O 0.6984(4) 0.2503(2) 0.11391(17) 0.0952(14) Uani 1 1 d . . . . .
O12 O 0.9554(7) 0.2285(6) 0.0352(3) 0.163(2) Uani 1 1 d . U . . .
O13 O 0.5040(5) 0.0230(4) 0.1334(3) 0.1265(18) Uani 1 1 d . . . . .
N1 N 1.0722(4) 0.3799(3) 0.49554(19) 0.0804(14) Uani 1 1 d . . . . .
N2 N 1.1886(4) 0.4027(3) 0.61438(19) 0.0757(13) Uani 1 1 d . . . . .
N3 N 0.9211(4) 0.4636(3) 0.4005(2) 0.0779(13) Uani 1 1 d . . . . .
N4 N 0.9913(4) 0.3105(3) 0.37450(18) 0.0741(13) Uani 1 1 d . . . . .
O4 O 1.4047(8) 0.2061(7) 0.3918(5) 0.212(3) Uani 1 1 d D U . . .
C1 C 1.0583(5) 0.3113(4) 0.4369(2) 0.0763(16) Uani 1 1 d . . . . .
C2 C 1.1330(5) 0.2393(4) 0.4539(2) 0.0732(15) Uani 1 1 d . . . . .
C3 C 1.1538(5) 0.1575(4) 0.4129(3) 0.0830(17) Uani 1 1 d . . . . .
H3 H 1.114229 0.139109 0.365441 0.100 Uiso 1 1 calc R U . . .
C4 C 1.2336(5) 0.1046(4) 0.4437(3) 0.0801(17) Uani 1 1 d . . . . .
C5 C 1.2864(5) 0.1294(4) 0.5147(3) 0.0810(17) Uani 1 1 d . . . . .
C6 C 1.2684(5) 0.2110(4) 0.5549(2) 0.0745(15) Uani 1 1 d . . . . .
H6 H 1.308259 0.229391 0.602340 0.089 Uiso 1 1 calc R U . . .
C7 C 1.1892(5) 0.2657(3) 0.5231(2) 0.0719(15) Uani 1 1 d . . . . .
C8 C 1.1499(5) 0.3546(3) 0.5484(2) 0.0707(15) Uani 1 1 d . . . . .
C9 C 1.1582(5) 0.4883(3) 0.6367(2) 0.0749(16) Uani 1 1 d . . . . .
C10 C 1.2001(5) 0.5426(3) 0.7070(2) 0.0733(16) Uani 1 1 d . . . . .
C11 C 1.2798(5) 0.5249(4) 0.7655(2) 0.0829(18) Uani 1 1 d . . . . .
H11 H 1.312420 0.466205 0.764399 0.099 Uiso 1 1 calc R U . . .
C12 C 0.9266(5) 0.3783(4) 0.3590(2) 0.0763(16) Uani 1 1 d . . . . .
C13 C 0.8467(5) 0.3718(4) 0.2906(2) 0.0762(16) Uani 1 1 d . . . . .
C14 C 0.8188(5) 0.2996(4) 0.2322(2) 0.0795(17) Uani 1 1 d . . . . .
H14 H 0.852977 0.241762 0.231023 0.095 Uiso 1 1 calc R U . . .
C15 C 0.7387(5) 0.3154(4) 0.1754(2) 0.0810(17) Uani 1 1 d . . . . .
C16 C 0.6920(5) 0.4039(4) 0.1763(2) 0.0817(18) Uani 1 1 d . . . . .
C17 C 1.2352(7) 0.0141(5) 0.3368(3) 0.102(2) Uani 1 1 d . . . . .
C18 C 1.1439(6) -0.0551(5) 0.2980(3) 0.096(2) Uani 1 1 d . . . . .
C19 C 1.1190(7) -0.0656(6) 0.2264(4) 0.110(2) Uani 1 1 d . . . . .
H19 H 1.055087 -0.108013 0.198336 0.132 Uiso 1 1 calc R U . . .
C20 C 1.1802(8) -0.0191(7) 0.1961(4) 0.115(2) Uani 1 1 d . . . . .
C21 C 1.2735(9) 0.0404(6) 0.2360(5) 0.130(3) Uani 1 1 d . . . . .
H21 H 1.320178 0.070017 0.214216 0.156 Uiso 1 1 calc R U . . .
C22 C 1.3018(9) 0.0587(6) 0.3059(4) 0.120(2) Uani 1 1 d . U . . .
C23 C 1.0765(8) -0.1048(8) 0.3333(4) 0.134(3) Uani 1 1 d . . . . .
H23A H 1.117241 -0.153241 0.356873 0.161 Uiso 1 1 calc R U . . .
H23B H 1.061886 -0.055832 0.368723 0.161 Uiso 1 1 calc R U . . .
C24 C 0.9128(8) -0.2102(8) 0.3163(5) 0.135(3) Uani 1 1 d . . . . .
H24A H 0.912530 -0.172687 0.361141 0.162 Uiso 1 1 calc R U . . .
H24B H 0.944430 -0.271275 0.324388 0.162 Uiso 1 1 calc R U . . .
C25 C 0.8032(9) -0.2337(6) 0.2704(4) 0.122(3) Uani 1 1 d . . . . .
C26 C 0.7123(9) -0.2553(6) 0.2328(4) 0.134(3) Uani 1 1 d . . . . .
H26 H 0.639729 -0.272534 0.202792 0.161 Uiso 1 1 calc R U . . .
C27 C 1.1470(9) -0.0343(8) 0.1140(4) 0.150(3) Uani 1 1 d . . . . .
H27A H 1.213071 -0.034453 0.099503 0.180 Uiso 1 1 calc R U . . .
H27B H 1.107808 0.019326 0.098479 0.180 Uiso 1 1 calc R U . . .
H27C H 1.099709 -0.097136 0.093842 0.180 Uiso 1 1 calc R U . . .
C31 C 1.5694(15) 0.3063(17) 0.3136(11) 0.285(7) Uani 1 1 d D U . . .
H31 H 1.635118 0.318137 0.302124 0.342 Uiso 1 1 calc R U . . .
C30 C 1.4844(16) 0.2910(15) 0.3284(10) 0.249(5) Uani 1 1 d D U . . .
C29 C 1.3786(14) 0.2659(12) 0.3424(8) 0.231(4) Uani 1 1 d D U . . .
H29A H 1.351761 0.325839 0.360514 0.277 Uiso 1 1 calc R U . . .
H29B H 1.322132 0.230174 0.300173 0.277 Uiso 1 1 calc R U . . .
C28 C 1.4151(10) 0.1175(8) 0.3532(6) 0.167(3) Uani 1 1 d D U . . .
H28A H 1.452558 0.075963 0.384956 0.201 Uiso 1 1 calc R U . . .
H28B H 1.461539 0.131458 0.323988 0.201 Uiso 1 1 calc R U . . .
C32 C 1.4351(7) 0.0995(5) 0.6055(3) 0.100(2) Uani 1 1 d . . . . .
C33 C 1.5344(8) 0.1469(7) 0.6129(4) 0.121(2) Uani 1 1 d . U . . .
C34 C 1.6096(8) 0.1807(7) 0.6778(5) 0.140(3) Uani 1 1 d . . . . .
H34 H 1.678298 0.217148 0.683100 0.168 Uiso 1 1 calc R U . . .
C35 C 1.5797(10) 0.1585(8) 0.7364(5) 0.146(4) Uani 1 1 d . . . . .
C36 C 1.4799(10) 0.1085(7) 0.7272(4) 0.139(4) Uani 1 1 d . . . . .
H36 H 1.461570 0.094970 0.766645 0.167 Uiso 1 1 calc R U . . .
C37 C 1.4030(9) 0.0759(6) 0.6630(4) 0.130(3) Uani 1 1 d . U . . .
C38 C 1.5636(9) 0.1534(9) 0.5491(6) 0.165(3) Uani 1 1 d D U . . .
H38A H 1.579237 0.088746 0.529410 0.198 Uiso 1 1 calc R U . . .
H38B H 1.501870 0.172455 0.514689 0.198 Uiso 1 1 calc R U . . .
C41 C 1.8454(11) 0.3843(11) 0.5348(8) 0.262(6) Uani 1 1 d D U . . .
H41 H 1.882311 0.447872 0.538279 0.314 Uiso 1 1 calc R U . . .
C40 C 1.7957(14) 0.2988(12) 0.5301(10) 0.276(5) Uani 1 1 d D U . . .
C39 C 1.7117(13) 0.2106(11) 0.5154(8) 0.249(4) Uani 1 1 d D U . . .
H39A H 1.659826 0.203756 0.468648 0.299 Uiso 1 1 calc R U . . .
H39B H 1.747403 0.150401 0.517965 0.299 Uiso 1 1 calc R U . . .
C42 C 1.6570(9) 0.1920(9) 0.8084(4) 0.201(6) Uani 1 1 d . . . . .
H42A H 1.721671 0.158061 0.813609 0.241 Uiso 1 1 calc R U . . .
H42B H 1.620205 0.176716 0.841860 0.241 Uiso 1 1 calc R U . . .
H42C H 1.679414 0.263092 0.816552 0.241 Uiso 1 1 calc R U . . .
C43 C 1.2894(10) 0.0277(7) 0.6534(6) 0.153(3) Uani 1 1 d . U . . .
H43A H 1.261046 0.055568 0.691031 0.184 Uiso 1 1 calc R U . . .
H43B H 1.238474 0.034149 0.608697 0.184 Uiso 1 1 calc R U . . .
C44 C 1.2005(13) -0.1251(9) 0.6439(8) 0.189(3) Uani 1 1 d . U . . .
H44A H 1.210012 -0.194105 0.647823 0.227 Uiso 1 1 calc R U . . .
H44B H 1.152765 -0.124691 0.596916 0.227 Uiso 1 1 calc R U . . .
C45 C 1.1492(13) -0.0829(9) 0.6950(8) 0.187(4) Uani 1 1 d . U . . .
C46 C 1.0985(12) -0.0429(10) 0.7321(8) 0.208(5) Uani 1 1 d . U . . .
H46 H 1.059565 -0.012340 0.760528 0.250 Uiso 1 1 calc R U . . .
C47 C 0.5896(6) 0.5025(4) 0.1019(2) 0.0820(19) Uani 1 1 d . . . . .
C48 C 0.4967(7) 0.5326(4) 0.1109(3) 0.103(2) Uani 1 1 d . U . . .
C49 C 0.4643(6) 0.6182(4) 0.0914(3) 0.095(2) Uani 1 1 d . . . . .
H49 H 0.399652 0.640137 0.098189 0.114 Uiso 1 1 calc R U . . .
C50 C 0.5288(7) 0.6734(4) 0.0609(3) 0.092(2) Uani 1 1 d . . . . .
C51 C 0.6197(6) 0.6411(5) 0.0526(3) 0.093(2) Uani 1 1 d . . . . .
H51 H 0.662378 0.678460 0.032097 0.112 Uiso 1 1 calc R U . . .
C52 C 0.6558(6) 0.5529(5) 0.0730(3) 0.091(2) Uani 1 1 d . . . . .
C53 C 0.4229(9) 0.4688(7) 0.1410(6) 0.157(3) Uani 1 1 d D U . . .
H53A H 0.386668 0.409343 0.106064 0.189 Uiso 1 1 calc R U . . .
H53B H 0.470056 0.446877 0.181497 0.189 Uiso 1 1 calc R U . . .
C56 C 0.5285(15) 0.5785(16) 0.3250(11) 0.302(8) Uani 1 1 d D U . . .
H56 H 0.595070 0.599310 0.361101 0.362 Uiso 1 1 calc R U . . .
C55 C 0.4412(15) 0.5513(15) 0.2777(10) 0.281(6) Uani 1 1 d D U . . .
C54 C 0.3304(13) 0.5120(13) 0.2270(6) 0.233(4) Uani 1 1 d D U . . .
H54A H 0.308230 0.443332 0.230102 0.280 Uiso 1 1 calc R U . . .
H54B H 0.274720 0.552475 0.236049 0.280 Uiso 1 1 calc R U . . .
C57 C 0.4887(7) 0.7677(4) 0.0403(3) 0.119(3) Uani 1 1 d . . . . .
H57A H 0.410344 0.754622 0.015588 0.143 Uiso 1 1 calc R U . . .
H57B H 0.528446 0.791013 0.010393 0.143 Uiso 1 1 calc R U . . .
H57C H 0.501751 0.817965 0.081663 0.143 Uiso 1 1 calc R U . . .
C58 C 0.7502(8) 0.5159(7) 0.0585(5) 0.133(3) Uani 1 1 d . U . . .
H58A H 0.778170 0.471080 0.090287 0.160 Uiso 1 1 calc R U . . .
H58B H 0.727622 0.477554 0.010964 0.160 Uiso 1 1 calc R U . . .
C59 C 0.8944(10) 0.6177(10) 0.1423(6) 0.182(3) Uani 1 1 d . U . . .
H59A H 0.941840 0.680803 0.149816 0.218 Uiso 1 1 calc R U . . .
H59B H 0.838030 0.631315 0.165215 0.218 Uiso 1 1 calc R U . . .
C60 C 0.9583(12) 0.5570(11) 0.1785(8) 0.187(4) Uani 1 1 d . U . . .
C61 C 1.0154(13) 0.5075(12) 0.2120(9) 0.227(6) Uani 1 1 d . U . . .
H61 H 1.060698 0.468199 0.238472 0.272 Uiso 1 1 calc R U . . .
C62 C 0.7372(6) 0.1594(4) 0.1079(3) 0.098(2) Uani 1 1 d . . . . .
C63 C 0.8173(7) 0.1505(5) 0.0768(3) 0.113(2) Uani 1 1 d . U . . .
C64 C 0.8521(8) 0.0568(7) 0.0670(4) 0.135(3) Uani 1 1 d . . . . .
H64 H 0.908498 0.048354 0.046186 0.163 Uiso 1 1 calc R U . . .
C65 C 0.8061(10) -0.0226(6) 0.0870(5) 0.139(4) Uani 1 1 d . . . . .
C66 C 0.7258(9) -0.0090(5) 0.1175(4) 0.128(3) Uani 1 1 d . . . . .
H66 H 0.694384 -0.063741 0.131239 0.154 Uiso 1 1 calc R U . . .
C67 C 0.6874(7) 0.0808(5) 0.1296(3) 0.107(3) Uani 1 1 d . . . . .
C68 C 0.8620(8) 0.2422(6) 0.0572(4) 0.130(2) Uani 1 1 d . U . . .
H68A H 0.804590 0.260759 0.019698 0.156 Uiso 1 1 calc R U . . .
H68B H 0.881680 0.296859 0.097269 0.156 Uiso 1 1 calc R U . . .
C69 C 1.0037(11) 0.3221(9) 0.0185(6) 0.178(3) Uani 1 1 d . U . . .
H69A H 1.023932 0.374789 0.059856 0.213 Uiso 1 1 calc R U . . .
H69B H 1.071035 0.310385 0.006250 0.213 Uiso 1 1 calc R U . . .
C70 C 0.9295(12) 0.3534(11) -0.0364(8) 0.190(4) Uani 1 1 d . U . . .
C71 C 0.8736(12) 0.3858(11) -0.0746(8) 0.197(5) Uani 1 1 d . U . . .
H71 H 0.824891 0.414068 -0.107955 0.237 Uiso 1 1 calc R U . . .
C72 C 0.8439(10) -0.1221(6) 0.0726(6) 0.202(6) Uani 1 1 d . . . . .
H72A H 0.909779 -0.114069 0.058212 0.243 Uiso 1 1 calc R U . . .
H72B H 0.785997 -0.166038 0.035951 0.243 Uiso 1 1 calc R U . . .
H72C H 0.860138 -0.150427 0.114487 0.243 Uiso 1 1 calc R U . . .
C73 C 0.5998(9) 0.0921(6) 0.1654(4) 0.132(3) Uani 1 1 d . . . . .
H73A H 0.630263 0.084315 0.213787 0.159 Uiso 1 1 calc R U . . .
H73B H 0.579810 0.159317 0.165817 0.159 Uiso 1 1 calc R U . . .
C74 C 0.4381(7) 0.0497(5) 0.0747(4) 0.117(3) Uani 1 1 d . . . . .
H74A H 0.382763 -0.006994 0.048019 0.140 Uiso 1 1 calc R U . . .
H74B H 0.483536 0.066509 0.045553 0.140 Uiso 1 1 calc R U . . .
C75 C 0.3842(8) 0.1306(7) 0.0902(5) 0.131(3) Uani 1 1 d . . . . .
C76 C 0.3361(11) 0.1972(8) 0.1038(7) 0.188(5) Uani 1 1 d . . . . .
H76 H 0.297907 0.249886 0.114615 0.226 Uiso 1 1 calc R U . . .

loop_
_atom_site_aniso_label
_atom_site_aniso_U_11
_atom_site_aniso_U_22
_atom_site_aniso_U_33
_atom_site_aniso_U_23
_atom_site_aniso_U_13
_atom_site_aniso_U_12
Zn1 0.0942(14) 0.0545(9) 0.0447(6) -0.0073(6) -0.0043(7) 0.0408(8)
O2 0.124(3) 0.078(2) 0.072(2) -0.0125(19) 0.007(2) 0.065(2)
O3 0.140(5) 0.166(5) 0.082(3) -0.004(3) 0.007(3) 0.009(4)
O5 0.125(3) 0.076(2) 0.072(2) -0.0121(18) -0.011(2) 0.069(2)
O6 0.193(7) 0.273(7) 0.185(6) -0.041(6) 0.056(5) -0.030(5)
O7 0.226(6) 0.115(4) 0.203(6) 0.025(4) 0.060(5) 0.057(4)
O8 0.138(3) 0.062(2) 0.0544(19) -0.0078(16) -0.023(2) 0.054(2)
O9 0.204(6) 0.203(6) 0.200(6) 0.061(6) 0.057(5) 0.081(5)
O10 0.188(6) 0.182(6) 0.151(4) -0.009(5) 0.032(5) 0.043(5)
O11 0.140(4) 0.062(2) 0.0512(18) -0.0146(16) -0.019(2) 0.051(2)
O12 0.186(5) 0.160(5) 0.130(4) -0.014(4) 0.034(4) 0.070(4)
O13 0.163(5) 0.107(3) 0.092(3) 0.022(3) 0.008(3) 0.018(4)
N1 0.111(4) 0.071(3) 0.0436(19) -0.0091(18) -0.002(2) 0.055(2)
N2 0.104(3) 0.063(2) 0.0449(19) -0.0065(18) -0.003(2) 0.049(2)
N3 0.106(4) 0.062(2) 0.052(2) -0.0028(19) -0.002(2) 0.048(2)
N4 0.101(3) 0.065(2) 0.0414(19) -0.0078(17) -0.0043(19) 0.050(2)
O4 0.226(7) 0.179(6) 0.208(7) -0.005(5) 0.048(6) 0.031(6)
C1 0.095(4) 0.067(3) 0.052(2) -0.010(2) 0.000(2) 0.048(3)
C2 0.096(4) 0.062(3) 0.050(2) -0.003(2) 0.002(2) 0.045(3)
C3 0.110(4) 0.072(3) 0.054(3) -0.009(2) 0.003(3) 0.056(3)
C4 0.107(4) 0.065(3) 0.055(3) -0.011(2) 0.005(3) 0.048(3)
C5 0.100(4) 0.068(3) 0.063(3) -0.002(2) 0.000(3) 0.055(3)
C6 0.097(4) 0.063(3) 0.052(2) -0.001(2) 0.000(2) 0.043(3)
C7 0.096(4) 0.060(3) 0.049(2) -0.007(2) 0.004(2) 0.043(3)
C8 0.098(4) 0.057(3) 0.045(2) -0.001(2) 0.000(2) 0.043(3)
C9 0.099(4) 0.058(3) 0.049(2) -0.005(2) -0.008(2) 0.038(3)
C10 0.101(4) 0.059(3) 0.042(2) -0.007(2) -0.007(2) 0.042(3)
C11 0.112(4) 0.061(3) 0.055(3) -0.008(2) -0.007(3) 0.047(3)
C12 0.109(4) 0.062(3) 0.041(2) -0.012(2) -0.004(2) 0.047(3)
C13 0.103(4) 0.068(3) 0.043(2) -0.007(2) -0.004(2) 0.048(3)
C14 0.108(4) 0.059(3) 0.049(2) -0.008(2) -0.011(3) 0.045(3)
C15 0.116(5) 0.058(3) 0.048(2) -0.009(2) -0.008(3) 0.043(3)
C16 0.110(4) 0.061(3) 0.048(2) -0.005(2) -0.018(3) 0.042(3)
C17 0.119(6) 0.100(4) 0.066(3) -0.027(3) 0.003(4) 0.063(4)
C18 0.104(5) 0.104(4) 0.067(3) -0.014(3) 0.013(3) 0.045(4)
C19 0.110(6) 0.134(6) 0.070(4) -0.023(4) 0.020(4) 0.030(5)
C20 0.142(7) 0.121(6) 0.074(4) -0.006(4) 0.027(5) 0.040(5)
C21 0.175(9) 0.099(5) 0.104(6) -0.013(5) 0.039(6) 0.019(6)
C22 0.161(7) 0.103(5) 0.102(5) -0.003(4) 0.051(5) 0.042(4)
C23 0.125(7) 0.178(8) 0.083(5) 0.004(5) 0.015(5) 0.030(6)
C24 0.123(7) 0.152(8) 0.111(6) 0.000(6) 0.016(6) 0.028(6)
C25 0.156(8) 0.097(5) 0.094(5) -0.002(4) 0.013(5) 0.033(5)
C26 0.158(8) 0.101(5) 0.099(5) -0.010(4) -0.023(5) 0.039(5)
C27 0.176(9) 0.173(8) 0.085(5) -0.020(5) 0.037(5) 0.022(7)
C31 0.219(15) 0.298(15) 0.293(16) 0.010(13) 0.044(12) -0.012(15)
C30 0.229(12) 0.240(10) 0.258(10) 0.057(8) 0.037(10) 0.028(11)
C29 0.224(10) 0.212(8) 0.239(9) 0.052(7) 0.033(8) 0.037(8)
C28 0.187(7) 0.148(6) 0.152(6) -0.022(5) 0.057(5) 0.015(6)
C32 0.124(6) 0.085(4) 0.073(4) -0.003(3) -0.007(4) 0.075(4)
C33 0.105(5) 0.151(6) 0.093(4) -0.006(4) 0.007(4) 0.072(4)
C34 0.122(7) 0.165(8) 0.099(6) -0.026(5) -0.009(5) 0.069(6)
C35 0.142(8) 0.154(8) 0.099(6) -0.032(5) -0.026(6) 0.105(7)
C36 0.179(9) 0.140(7) 0.084(5) 0.025(5) -0.002(6) 0.085(7)
C37 0.175(7) 0.092(4) 0.104(5) 0.025(4) -0.002(5) 0.067(4)
C38 0.134(6) 0.203(7) 0.133(5) -0.028(6) 0.028(5) 0.028(5)
C41 0.137(9) 0.336(13) 0.247(11) -0.052(10) 0.049(8) -0.095(8)
C40 0.190(9) 0.324(12) 0.247(9) -0.041(9) 0.043(7) -0.074(8)
C39 0.202(8) 0.298(10) 0.210(8) -0.036(8) 0.069(6) -0.048(7)
C42 0.195(10) 0.247(12) 0.091(5) -0.067(6) -0.046(6) 0.147(9)
C43 0.198(7) 0.110(5) 0.153(6) 0.033(5) 0.038(6) 0.066(5)
C44 0.223(8) 0.134(6) 0.204(7) 0.011(6) 0.058(7) 0.046(5)
C45 0.223(9) 0.143(7) 0.185(9) 0.010(6) 0.041(6) 0.074(6)
C46 0.214(11) 0.195(10) 0.186(11) -0.005(9) 0.015(8) 0.102(9)
C47 0.122(5) 0.056(3) 0.043(3) -0.004(2) -0.015(3) 0.041(3)
C48 0.132(5) 0.062(3) 0.094(4) 0.007(3) -0.004(3) 0.045(3)
C49 0.109(5) 0.068(3) 0.080(4) -0.013(3) -0.009(3) 0.038(3)
C50 0.128(6) 0.065(3) 0.048(3) -0.010(3) -0.022(3) 0.035(4)
C51 0.133(6) 0.081(4) 0.050(3) 0.000(3) 0.005(3) 0.037(4)
C52 0.122(5) 0.081(4) 0.052(3) -0.012(3) -0.001(3) 0.043(4)
C53 0.177(7) 0.113(5) 0.177(6) 0.034(5) 0.032(5) 0.049(5)
C56 0.264(15) 0.299(16) 0.264(16) -0.011(14) -0.022(11) 0.082(14)
C55 0.259(11) 0.281(11) 0.250(10) 0.013(10) 0.003(8) 0.064(11)
C54 0.228(9) 0.257(9) 0.208(8) 0.034(8) 0.045(7) 0.080(8)
C57 0.187(7) 0.070(3) 0.069(4) 0.014(3) -0.022(4) 0.047(4)
C58 0.147(7) 0.128(6) 0.109(5) 0.000(5) 0.017(5) 0.054(5)
C59 0.171(7) 0.184(7) 0.155(6) -0.012(6) 0.007(6) 0.058(6)
C60 0.186(9) 0.182(8) 0.183(8) 0.026(7) 0.036(6) 0.059(6)
C61 0.206(12) 0.213(12) 0.282(14) 0.098(10) 0.066(10) 0.076(9)
C62 0.138(6) 0.060(3) 0.057(3) -0.015(3) -0.028(3) 0.052(4)
C63 0.157(6) 0.091(4) 0.068(3) -0.013(3) -0.004(4) 0.072(4)
C64 0.166(8) 0.119(6) 0.082(4) -0.034(4) -0.014(5) 0.082(6)
C65 0.175(9) 0.070(4) 0.109(6) -0.027(4) -0.047(6) 0.063(5)
C66 0.164(8) 0.063(4) 0.108(6) -0.009(4) -0.029(5) 0.035(5)
C67 0.132(6) 0.072(4) 0.075(4) -0.014(3) -0.025(4) 0.040(4)
C68 0.159(6) 0.129(5) 0.090(4) -0.002(4) 0.018(4) 0.068(4)
C69 0.178(7) 0.181(7) 0.155(7) 0.006(6) 0.027(5) 0.052(6)
C70 0.185(9) 0.196(8) 0.170(8) 0.027(6) 0.017(7) 0.063(7)
C71 0.181(11) 0.202(11) 0.197(12) 0.061(9) 0.027(8) 0.027(9)
C72 0.210(10) 0.098(5) 0.193(10) -0.059(6) -0.083(8) 0.098(6)
C73 0.181(9) 0.104(5) 0.077(4) -0.002(4) -0.008(5) 0.031(6)
C74 0.144(7) 0.092(4) 0.089(4) 0.005(4) -0.004(4) 0.038(5)
C75 0.143(8) 0.108(6) 0.129(7) 0.016(5) 0.019(6) 0.034(6)
C76 0.191(11) 0.113(7) 0.249(14) -0.004(8) 0.057(10) 0.054(8)

loop_
_atom_type_symbol
_atom_type_description
_atom_type_scat_dispersion_real
_atom_type_scat_dispersion_imag
_atom_type_scat_source
C C 0.0033 0.0016 'International Tables Vol C Tables 4.2.6.8 and 6.1.1.4'
H H 0.0000 0.0000 'International Tables Vol C Tables 4.2.6.8 and 6.1.1.4'
N N 0.0061 0.0033 'International Tables Vol C Tables 4.2.6.8 and 6.1.1.4'
O O 0.0106 0.0060 'International Tables Vol C Tables 4.2.6.8 and 6.1.1.4'
Zn Zn 0.2839 1.4301 'International Tables Vol C Tables 4.2.6.8 and 6.1.1.4'

loop_
_geom_angle_atom_site_label_1
_geom_angle_atom_site_label_2
_geom_angle_atom_site_label_3
_geom_angle
_geom_angle_site_symmetry_1
_geom_angle_site_symmetry_3
_geom_angle_publ_flag
Zn1 Zn1 N1 78.3(2) 2_766 2_766 ?
Zn1 Zn1 N3 75.5(2) 2_766 . ?
N1 Zn1 N3 86.63(17) 2_766 . ?
Zn1 Zn1 N3 74.6(2) 2_766 2_766 ?
N1 Zn1 N3 87.39(17) 2_766 2_766 ?
N3 Zn1 N3 150.07(9) . 2_766 ?
Zn1 Zn1 N1 71.9(2) 2_766 . ?
N1 Zn1 N1 150.20(9) 2_766 . ?
N3 Zn1 N1 85.99(16) . . ?
N3 Zn1 N1 84.78(15) 2_766 . ?
Zn1 Zn1 C41 176.2(5) 2_766 2_866 ?
N1 Zn1 C41 99.1(5) 2_766 2_866 ?
N3 Zn1 C41 101.6(4) . 2_866 ?
N3 Zn1 C41 108.3(4) 2_766 2_866 ?
N1 Zn1 C41 110.7(5) . 2_866 ?
Zn1 Zn1 H41 161.3(6) 2_766 2_866 ?
N1 Zn1 H41 115.3(7) 2_766 2_866 ?
N3 Zn1 H41 91.9(6) . 2_866 ?
N3 Zn1 H41 117.0(6) 2_766 2_866 ?
N1 Zn1 H41 93.8(7) . 2_866 ?
C41 Zn1 H41 19.1(2) 2_866 2_866 ?
C4 O2 C17 115.5(4) . . ?
C24 O3 C23 113.7(6) . . ?
C32 O5 C5 117.8(4) . . ?
C38 O6 C39 112.1(10) . . ?
C43 O7 C44 107.8(10) . . ?
C16 O8 C47 118.8(4) . . ?
C53 O9 C54 118.6(10) . . ?
C58 O10 C59 104.9(9) . . ?
C15 O11 C62 118.7(4) . . ?
C68 O12 C69 112.0(8) . . ?
C74 O13 C73 111.8(6) . . ?
C8 N1 C1 108.4(4) . . ?
C8 N1 Zn1 125.7(3) . 2_766 ?
C1 N1 Zn1 124.3(3) . 2_766 ?
C8 N1 Zn1 124.0(3) . . ?
C1 N1 Zn1 123.5(3) . . ?
Zn1 N1 Zn1 29.80(9) 2_766 . ?
C9 N2 C8 123.1(4) . . ?
C12 N3 C9 108.5(4) . 2_766 ?
C12 N3 Zn1 125.0(3) . . ?
C9 N3 Zn1 125.6(3) 2_766 . ?
C12 N3 Zn1 121.5(3) . 2_766 ?
C9 N3 Zn1 124.5(3) 2_766 2_766 ?
Zn1 N3 Zn1 29.93(9) . 2_766 ?
C12 N4 C1 124.3(4) . . ?
C28 O4 C29 102.8(12) . . ?
N4 C1 N1 126.9(4) . . ?
N4 C1 C2 124.7(4) . . ?
N1 C1 C2 108.3(4) . . ?
C7 C2 C3 121.4(4) . . ?
C7 C2 C1 107.3(4) . . ?
C3 C2 C1 131.3(4) . . ?
C4 C3 C2 117.9(5) . . ?
C4 C3 H3 121.0 . . ?
C2 C3 H3 121.0 . . ?
O2 C4 C3 123.9(4) . . ?
O2 C4 C5 115.8(4) . . ?
C3 C4 C5 120.1(5) . . ?
C6 C5 O5 123.4(4) . . ?
C6 C5 C4 122.1(4) . . ?
O5 C5 C4 114.4(4) . . ?
C5 C6 C7 117.4(4) . . ?
C5 C6 H6 121.3 . . ?
C7 C6 H6 121.3 . . ?
C2 C7 C6 120.8(4) . . ?
C2 C7 C8 106.5(4) . . ?
C6 C7 C8 132.7(4) . . ?
N2 C8 N1 127.5(4) . . ?
N2 C8 C7 123.0(4) . . ?
N1 C8 C7 109.5(4) . . ?
N2 C9 N3 126.8(4) . 2_766 ?
N2 C9 C10 124.3(4) . . ?
N3 C9 C10 108.7(4) 2_766 . ?
C13 C10 C11 120.7(4) 2_766 . ?
C13 C10 C9 107.4(4) 2_766 . ?
C11 C10 C9 131.7(4) . . ?
C16 C11 C10 117.2(4) 2_766 . ?
C16 C11 H11 121.4 2_766 . ?
C10 C11 H11 121.4 . . ?
N4 C12 N3 128.2(4) . . ?
N4 C12 C13 123.2(4) . . ?
N3 C12 C13 108.6(4) . . ?
C10 C13 C14 122.6(4) 2_766 . ?
C10 C13 C12 106.4(4) 2_766 . ?
C14 C13 C12 131.1(4) . . ?
C13 C14 C15 117.0(4) . . ?
C13 C14 H14 121.5 . . ?
C15 C14 H14 121.5 . . ?
O11 C15 C14 124.8(4) . . ?
O11 C15 C16 113.9(4) . . ?
C14 C15 C16 121.2(4) . . ?
C11 C16 O8 124.5(4) 2_766 . ?
C11 C16 C15 121.3(4) 2_766 . ?
O8 C16 C15 114.1(4) . . ?
C22 C17 C18 121.2(6) . . ?
C22 C17 O2 123.0(7) . . ?
C18 C17 O2 115.2(7) . . ?
C19 C18 C17 115.7(8) . . ?
C19 C18 C23 124.4(7) . . ?
C17 C18 C23 119.7(6) . . ?
C20 C19 C18 123.1(8) . . ?
C20 C19 H19 118.4 . . ?
C18 C19 H19 118.4 . . ?
C19 C20 C21 118.9(7) . . ?
C19 C20 C27 120.6(8) . . ?
C21 C20 C27 120.6(9) . . ?
C22 C21 C20 122.2(9) . . ?
C22 C21 H21 118.9 . . ?
C20 C21 H21 118.9 . . ?
C21 C22 C17 118.4(9) . . ?
C21 C22 C28 123.1(9) . . ?
C17 C22 C28 118.0(8) . . ?
O3 C23 C18 111.3(7) . . ?
O3 C23 H23A 109.4 . . ?
C18 C23 H23A 109.4 . . ?
O3 C23 H23B 109.4 . . ?
C18 C23 H23B 109.4 . . ?
H23A C23 H23B 108.0 . . ?
O3 C24 C25 108.7(8) . . ?
O3 C24 H24A 110.0 . . ?
C25 C24 H24A 110.0 . . ?
O3 C24 H24B 110.0 . . ?
C25 C24 H24B 110.0 . . ?
H24A C24 H24B 108.3 . . ?
C26 C25 C24 178.4(10) . . ?
C25 C26 H26 180.0 . . ?
C20 C27 H27A 109.5 . . ?
C20 C27 H27B 109.5 . . ?
H27A C27 H27B 109.5 . . ?
C20 C27 H27C 109.5 . . ?
H27A C27 H27C 109.5 . . ?
H27B C27 H27C 109.5 . . ?
C30 C31 H31 180.0 . . ?
C31 C30 C29 176(2) . . ?
O4 C29 C30 103.8(13) . . ?
O4 C29 H29A 111.0 . . ?
C30 C29 H29A 111.0 . . ?
O4 C29 H29B 111.0 . . ?
C30 C29 H29B 111.0 . . ?
H29A C29 H29B 109.0 . . ?
O4 C28 C22 113.1(10) . . ?
O4 C28 H28A 109.0 . . ?
C22 C28 H28A 109.0 . . ?
O4 C28 H28B 109.0 . . ?
C22 C28 H28B 109.0 . . ?
H28A C28 H28B 107.8 . . ?
C33 C32 O5 119.4(7) . . ?
C33 C32 C37 122.3(7) . . ?
O5 C32 C37 118.3(8) . . ?
C32 C33 C34 121.2(9) . . ?
C32 C33 C38 117.0(8) . . ?
C34 C33 C38 121.5(10) . . ?
C33 C34 C35 117.7(10) . . ?
C33 C34 H34 121.2 . . ?
C35 C34 H34 121.2 . . ?
C36 C35 C34 119.7(8) . . ?
C36 C35 C42 119.5(12) . . ?
C34 C35 C42 120.9(12) . . ?
C35 C36 C37 123.4(10) . . ?
C35 C36 H36 118.3 . . ?
C37 C36 H36 118.3 . . ?
C36 C37 C32 115.6(10) . . ?
C36 C37 C43 123.2(10) . . ?
C32 C37 C43 120.9(8) . . ?
O6 C38 C33 108.9(9) . . ?
O6 C38 H38A 109.9 . . ?
C33 C38 H38A 109.9 . . ?
O6 C38 H38B 109.9 . . ?
C33 C38 H38B 109.9 . . ?
H38A C38 H38B 108.3 . . ?
C40 C41 Zn1 148.3(16) . 2_866 ?
C40 C41 H41 180.0 . . ?
Zn1 C41 H41 31.7 2_866 . ?
C41 C40 C39 164.8(19) . . ?
O6 C39 C40 107.6(13) . . ?
O6 C39 H39A 110.2 . . ?
C40 C39 H39A 110.2 . . ?
O6 C39 H39B 110.2 . . ?
C40 C39 H39B 110.2 . . ?
H39A C39 H39B 108.5 . . ?
C35 C42 H42A 109.5 . . ?
C35 C42 H42B 109.5 . . ?
H42A C42 H42B 109.5 . . ?
C35 C42 H42C 109.5 . . ?
H42A C42 H42C 109.5 . . ?
H42B C42 H42C 109.5 . . ?
O7 C43 C37 101.7(8) . . ?
O7 C43 H43A 111.4 . . ?
C37 C43 H43A 111.4 . . ?
O7 C43 H43B 111.4 . . ?
C37 C43 H43B 111.4 . . ?
H43A C43 H43B 109.3 . . ?
O7 C44 C45 109.7(12) . . ?
O7 C44 H44A 109.7 . . ?
C45 C44 H44A 109.7 . . ?
O7 C44 H44B 109.7 . . ?
C45 C44 H44B 109.7 . . ?
H44A C44 H44B 108.2 . . ?
C46 C45 C44 172.7(15) . . ?
C45 C46 H46 180.0 . . ?
C48 C47 C52 123.6(5) . . ?
C48 C47 O8 119.0(7) . . ?
C52 C47 O8 117.1(6) . . ?
C47 C48 C49 120.2(7) . . ?
C47 C48 C53 120.5(6) . . ?
C49 C48 C53 119.3(8) . . ?
C48 C49 C50 119.0(7) . . ?
C48 C49 H49 120.5 . . ?
C50 C49 H49 120.5 . . ?
C51 C50 C49 119.0(6) . . ?
C51 C50 C57 124.3(8) . . ?
C49 C50 C57 116.6(7) . . ?
C50 C51 C52 123.1(7) . . ?
C50 C51 H51 118.4 . . ?
C52 C51 H51 118.4 . . ?
C47 C52 C51 115.1(6) . . ?
C47 C52 C58 123.0(7) . . ?
C51 C52 C58 121.7(8) . . ?
O9 C53 C48 114.6(8) . . ?
O9 C53 H53A 108.6 . . ?
C48 C53 H53A 108.6 . . ?
O9 C53 H53B 108.6 . . ?
C48 C53 H53B 108.6 . . ?
H53A C53 H53B 107.6 . . ?
C55 C56 H56 180.0 . . ?
C56 C55 C54 173(2) . . ?
O9 C54 C55 105.6(14) . . ?
O9 C54 H54A 110.6 . . ?
C55 C54 H54A 110.6 . . ?
O9 C54 H54B 110.6 . . ?
C55 C54 H54B 110.6 . . ?
H54A C54 H54B 108.7 . . ?
C50 C57 H57A 109.5 . . ?
C50 C57 H57B 109.5 . . ?
H57A C57 H57B 109.5 . . ?
C50 C57 H57C 109.5 . . ?
H57A C57 H57C 109.5 . . ?
H57B C57 H57C 109.5 . . ?
O10 C58 C52 112.7(8) . . ?
O10 C58 H58A 109.1 . . ?
C52 C58 H58A 109.1 . . ?
O10 C58 H58B 109.1 . . ?
C52 C58 H58B 109.1 . . ?
H58A C58 H58B 107.8 . . ?
C60 C59 O10 123.8(12) . . ?
C60 C59 H59A 106.4 . . ?
O10 C59 H59A 106.4 . . ?
C60 C59 H59B 106.4 . . ?
O10 C59 H59B 106.4 . . ?
H59A C59 H59B 106.5 . . ?
C61 C60 C59 177.5(18) . . ?
C60 C61 H61 180.0 . . ?
C63 C62 O11 117.0(7) . . ?
C63 C62 C67 123.7(6) . . ?
O11 C62 C67 119.2(7) . . ?
C62 C63 C64 117.0(9) . . ?
C62 C63 C68 116.9(6) . . ?
C64 C63 C68 126.1(9) . . ?
C65 C64 C63 121.7(10) . . ?
C65 C64 H64 119.2 . . ?
C63 C64 H64 119.2 . . ?
C66 C65 C64 118.4(7) . . ?
C66 C65 C72 122.4(12) . . ?
C64 C65 C72 119.2(12) . . ?
C65 C66 C67 123.7(9) . . ?
C65 C66 H66 118.2 . . ?
C67 C66 H66 118.2 . . ?
C66 C67 C62 115.5(9) . . ?
C66 C67 C73 121.3(9) . . ?
C62 C67 C73 123.2(7) . . ?
O12 C68 C63 111.9(8) . . ?
O12 C68 H68A 109.2 . . ?
C63 C68 H68A 109.2 . . ?
O12 C68 H68B 109.2 . . ?
C63 C68 H68B 109.2 . . ?
H68A C68 H68B 107.9 . . ?
C70 C69 O12 111.9(11) . . ?
C70 C69 H69A 109.2 . . ?
O12 C69 H69A 109.2 . . ?
C70 C69 H69B 109.2 . . ?
O12 C69 H69B 109.2 . . ?
H69A C69 H69B 107.9 . . ?
C71 C70 C69 173.2(19) . . ?
C70 C71 H71 180.0 . . ?
C65 C72 H72A 109.5 . . ?
C65 C72 H72B 109.5 . . ?
H72A C72 H72B 109.5 . . ?
C65 C72 H72C 109.5 . . ?
H72A C72 H72C 109.5 . . ?
H72B C72 H72C 109.5 . . ?
O13 C73 C67 113.1(7) . . ?
O13 C73 H73A 109.0 . . ?
C67 C73 H73A 109.0 . . ?
O13 C73 H73B 109.0 . . ?
C67 C73 H73B 109.0 . . ?
H73A C73 H73B 107.8 . . ?
O13 C74 C75 112.6(7) . . ?
O13 C74 H74A 109.1 . . ?
C75 C74 H74A 109.1 . . ?
O13 C74 H74B 109.1 . . ?
C75 C74 H74B 109.1 . . ?
H74A C74 H74B 107.8 . . ?
C76 C75 C74 177.8(12) . . ?
C75 C76 H76 180.0 . . ?

loop_
_geom_bond_atom_site_label_1
_geom_bond_atom_site_label_2
_geom_bond_distance
_geom_bond_site_symmetry_2
_geom_bond_publ_flag
Zn1 Zn1 1.057(3) 2_766 ?
Zn1 N1 2.021(4) 2_766 ?
Zn1 N3 2.042(4) . ?
Zn1 N3 2.051(4) 2_766 ?
Zn1 N1 2.083(4) . ?
Zn1 C41 2.246(13) 2_866 ?
Zn1 H41 1.522(14) 2_866 ?
O2 C4 1.376(6) . ?
O2 C17 1.430(7) . ?
O3 C24 1.413(10) . ?
O3 C23 1.417(10) . ?
O5 C32 1.392(7) . ?
O5 C5 1.394(5) . ?
O6 C38 1.403(8) . ?
O6 C39 1.405(9) . ?
O7 C43 1.375(10) . ?
O7 C44 1.446(14) . ?
O8 C16 1.372(5) . ?
O8 C47 1.421(6) . ?
O9 C53 1.408(8) . ?
O9 C54 1.421(9) . ?
O10 C58 1.409(11) . ?
O10 C59 1.524(13) . ?
O11 C15 1.375(5) . ?
O11 C62 1.399(6) . ?
O12 C68 1.420(11) . ?
O12 C69 1.524(13) . ?
O13 C74 1.390(8) . ?
O13 C73 1.423(10) . ?
N1 C8 1.368(5) . ?
N1 C1 1.378(6) . ?
N2 C9 1.340(6) . ?
N2 C8 1.352(6) . ?
N3 C12 1.372(6) . ?
N3 C9 1.381(6) 2_766 ?
N4 C12 1.328(6) . ?
N4 C1 1.328(6) . ?
O4 C28 1.399(8) . ?
O4 C29 1.399(8) . ?
C1 C2 1.461(6) . ?
C2 C7 1.380(6) . ?
C2 C3 1.402(7) . ?
C3 C4 1.379(7) . ?
C3 H3 0.9500 . ?
C4 C5 1.401(7) . ?
C5 C6 1.375(7) . ?
C6 C7 1.399(6) . ?
C6 H6 0.9500 . ?
C7 C8 1.453(6) . ?
C9 C10 1.453(6) . ?
C10 C13 1.379(6) 2_766 ?
C10 C11 1.415(6) . ?
C11 C16 1.372(7) 2_766 ?
C11 H11 0.9500 . ?
C12 C13 1.475(6) . ?
C13 C14 1.382(6) . ?
C14 C15 1.384(6) . ?
C14 H14 0.9500 . ?
C15 C16 1.415(7) . ?
C17 C22 1.369(11) . ?
C17 C18 1.409(10) . ?
C18 C19 1.400(9) . ?
C18 C23 1.475(11) . ?
C19 C20 1.323(11) . ?
C19 H19 0.9500 . ?
C20 C21 1.366(12) . ?
C20 C27 1.599(10) . ?
C21 C22 1.359(11) . ?
C21 H21 0.9500 . ?
C22 C28 1.579(14) . ?
C23 H23A 0.9900 . ?
C23 H23B 0.9900 . ?
C24 C25 1.437(12) . ?
C24 H24A 0.9900 . ?
C24 H24B 0.9900 . ?
C25 C26 1.189(11) . ?
C26 H26 0.9500 . ?
C27 H27A 0.9800 . ?
C27 H27B 0.9800 . ?
C27 H27C 0.9800 . ?
C31 C30 1.228(8) . ?
C31 H31 0.9500 . ?
C30 C29 1.497(8) . ?
C29 H29A 0.9900 . ?
C29 H29B 0.9900 . ?
C28 H28A 0.9900 . ?
C28 H28B 0.9900 . ?
C32 C33 1.344(11) . ?
C32 C37 1.435(12) . ?
C33 C34 1.395(11) . ?
C33 C38 1.481(13) . ?
C34 C35 1.438(15) . ?
C34 H34 0.9500 . ?
C35 C36 1.357(15) . ?
C35 C42 1.511(10) . ?
C36 C37 1.390(12) . ?
C36 H36 0.9500 . ?
C37 C43 1.503(13) . ?
C38 H38A 0.9900 . ?
C38 H38B 0.9900 . ?
C41 C40 1.277(8) . ?
C41 H41 0.9500 . ?
C40 C39 1.497(8) . ?
C39 H39A 0.9900 . ?
C39 H39B 0.9900 . ?
C42 H42A 0.9800 . ?
C42 H42B 0.9800 . ?
C42 H42C 0.9800 . ?
C43 H43A 0.9900 . ?
C43 H43B 0.9900 . ?
C44 C45 1.473(19) . ?
C44 H44A 0.9900 . ?
C44 H44B 0.9900 . ?
C45 C46 1.239(18) . ?
C46 H46 0.9500 . ?
C47 C48 1.353(10) . ?
C47 C52 1.375(9) . ?
C48 C49 1.376(8) . ?
C48 C53 1.562(12) . ?
C49 C50 1.418(10) . ?
C49 H49 0.9500 . ?
C50 C51 1.336(9) . ?
C50 C57 1.527(7) . ?
C51 C52 1.430(8) . ?
C51 H51 0.9500 . ?
C52 C58 1.449(11) . ?
C53 H53A 0.9900 . ?
C53 H53B 0.9900 . ?
C56 C55 1.244(8) . ?
C56 H56 0.9500 . ?
C55 C54 1.507(8) . ?
C54 H54A 0.9900 . ?
C54 H54B 0.9900 . ?
C57 H57A 0.9800 . ?
C57 H57B 0.9800 . ?
C57 H57C 0.9800 . ?
C58 H58A 0.9900 . ?
C58 H58B 0.9900 . ?
C59 C60 1.383(16) . ?
C59 H59A 0.9900 . ?
C59 H59B 0.9900 . ?
C60 C61 1.198(16) . ?
C61 H61 0.9500 . ?
C62 C63 1.367(11) . ?
C62 C67 1.414(11) . ?
C63 C64 1.419(10) . ?
C63 C68 1.513(12) . ?
C64 C65 1.381(14) . ?
C64 H64 0.9500 . ?
C65 C66 1.368(14) . ?
C65 C72 1.520(10) . ?
C66 C67 1.395(10) . ?
C66 H66 0.9500 . ?
C67 C73 1.520(12) . ?
C68 H68A 0.9900 . ?
C68 H68B 0.9900 . ?
C69 C70 1.412(16) . ?
C69 H69A 0.9900 . ?
C69 H69B 0.9900 . ?
C70 C71 1.088(15) . ?
C71 H71 0.9500 . ?
C72 H72A 0.9800 . ?
C72 H72B 0.9800 . ?
C72 H72C 0.9800 . ?
C73 H73A 0.9900 . ?
C73 H73B 0.9900 . ?
C74 C75 1.413(12) . ?
C74 H74A 0.9900 . ?
C74 H74B 0.9900 . ?
C75 C76 1.199(13) . ?
C76 H76 0.9500 . ?

loop_
_geom_torsion_atom_site_label_1
_geom_torsion_atom_site_label_2
_geom_torsion_atom_site_label_3
_geom_torsion_atom_site_label_4
_geom_torsion
_geom_torsion_site_symmetry_1
_geom_torsion_site_symmetry_2
_geom_torsion_site_symmetry_3
_geom_torsion_site_symmetry_4
_geom_torsion_publ_flag
C12 N4 C1 N1 0.7(10) . . . . ?
C12 N4 C1 C2 -177.4(6) . . . . ?
C8 N1 C1 N4 -179.1(6) . . . . ?
Zn1 N1 C1 N4 14.9(9) 2_766 . . . ?
Zn1 N1 C1 N4 -21.2(9) . . . . ?
C8 N1 C1 C2 -0.8(7) . . . . ?
Zn1 N1 C1 C2 -166.8(4) 2_766 . . . ?
Zn1 N1 C1 C2 157.1(4) . . . . ?
N4 C1 C2 C7 179.3(6) . . . . ?
N1 C1 C2 C7 0.9(7) . . . . ?
N4 C1 C2 C3 0.8(11) . . . . ?
N1 C1 C2 C3 -177.6(6) . . . . ?
C7 C2 C3 C4 -0.8(10) . . . . ?
C1 C2 C3 C4 177.5(6) . . . . ?
C17 O2 C4 C3 23.0(10) . . . . ?
C17 O2 C4 C5 -161.4(6) . . . . ?
C2 C3 C4 O2 179.2(6) . . . . ?
C2 C3 C4 C5 3.8(10) . . . . ?
C32 O5 C5 C6 -11.0(10) . . . . ?
C32 O5 C5 C4 165.7(7) . . . . ?
O2 C4 C5 C6 178.6(6) . . . . ?
C3 C4 C5 C6 -5.7(10) . . . . ?
O2 C4 C5 O5 1.8(9) . . . . ?
C3 C4 C5 O5 177.5(6) . . . . ?
O5 C5 C6 C7 -179.4(6) . . . . ?
C4 C5 C6 C7 4.2(10) . . . . ?
C3 C2 C7 C6 -0.6(10) . . . . ?
C1 C2 C7 C6 -179.2(6) . . . . ?
C3 C2 C7 C8 178.0(6) . . . . ?
C1 C2 C7 C8 -0.6(7) . . . . ?
C5 C6 C7 C2 -1.1(9) . . . . ?
C5 C6 C7 C8 -179.2(6) . . . . ?
C9 N2 C8 N1 -3.7(10) . . . . ?
C9 N2 C8 C7 175.1(6) . . . . ?
C1 N1 C8 N2 179.3(6) . . . . ?
Zn1 N1 C8 N2 -14.9(9) 2_766 . . . ?
Zn1 N1 C8 N2 21.6(9) . . . . ?
C1 N1 C8 C7 0.4(7) . . . . ?
Zn1 N1 C8 C7 166.1(4) 2_766 . . . ?
Zn1 N1 C8 C7 -157.4(4) . . . . ?
C2 C7 C8 N2 -178.8(6) . . . . ?
C6 C7 C8 N2 -0.5(11) . . . . ?
C2 C7 C8 N1 0.2(7) . . . . ?
C6 C7 C8 N1 178.5(6) . . . . ?
C8 N2 C9 N3 5.6(10) . . . 2_766 ?
C8 N2 C9 C10 -178.7(6) . . . . ?
N2 C9 C10 C13 177.6(6) . . . 2_766 ?
N3 C9 C10 C13 -6.0(7) 2_766 . . 2_766 ?
N2 C9 C10 C11 2.6(11) . . . . ?
N3 C9 C10 C11 179.0(6) 2_766 . . . ?
C13 C10 C11 C16 -0.1(10) 2_766 . . 2_766 ?
C9 C10 C11 C16 174.3(7) . . . 2_766 ?
C1 N4 C12 N3 5.2(11) . . . . ?
C1 N4 C12 C13 -175.2(6) . . . . ?
C9 N3 C12 N4 -179.6(6) 2_766 . . . ?
Zn1 N3 C12 N4 11.1(9) . . . . ?
Zn1 N3 C12 N4 -24.7(9) 2_766 . . . ?
C9 N3 C12 C13 0.7(7) 2_766 . . . ?
Zn1 N3 C12 C13 -168.6(4) . . . . ?
Zn1 N3 C12 C13 155.6(4) 2_766 . . . ?
N4 C12 C13 C10 -176.7(6) . . . 2_766 ?
N3 C12 C13 C10 3.1(7) . . . 2_766 ?
N4 C12 C13 C14 2.4(11) . . . . ?
N3 C12 C13 C14 -177.8(7) . . . . ?
C10 C13 C14 C15 -1.5(10) 2_766 . . . ?
C12 C13 C14 C15 179.6(6) . . . . ?
C62 O11 C15 C14 2.4(10) . . . . ?
C62 O11 C15 C16 -178.5(7) . . . . ?
C13 C14 C15 O11 -177.8(6) . . . . ?
C13 C14 C15 C16 3.2(10) . . . . ?
C47 O8 C16 C11 23.4(10) . . . 2_766 ?
C47 O8 C16 C15 -159.2(6) . . . . ?
O11 C15 C16 C11 177.4(6) . . . 2_766 ?
C14 C15 C16 C11 -3.4(11) . . . 2_766 ?
O11 C15 C16 O8 0.0(9) . . . . ?
C14 C15 C16 O8 179.1(6) . . . . ?
C4 O2 C17 C22 84.3(8) . . . . ?
C4 O2 C17 C18 -104.7(6) . . . . ?
C22 C17 C18 C19 -7.5(9) . . . . ?
O2 C17 C18 C19 -178.6(5) . . . . ?
C22 C17 C18 C23 177.4(7) . . . . ?
O2 C17 C18 C23 6.3(9) . . . . ?
C17 C18 C19 C20 4.3(11) . . . . ?
C23 C18 C19 C20 179.2(8) . . . . ?
C18 C19 C20 C21 1.4(12) . . . . ?
C18 C19 C20 C27 -179.9(7) . . . . ?
C19 C20 C21 C22 -4.4(13) . . . . ?
C27 C20 C21 C22 176.9(8) . . . . ?
C20 C21 C22 C17 1.3(13) . . . . ?
C20 C21 C22 C28 173.1(8) . . . . ?
C18 C17 C22 C21 4.8(11) . . . . ?
O2 C17 C22 C21 175.3(6) . . . . ?
C18 C17 C22 C28 -167.3(7) . . . . ?
O2 C17 C22 C28 3.1(10) . . . . ?
C24 O3 C23 C18 174.3(7) . . . . ?
C19 C18 C23 O3 -8.2(11) . . . . ?
C17 C18 C23 O3 166.5(6) . . . . ?
C23 O3 C24 C25 164.6(8) . . . . ?
C28 O4 C29 C30 -74.2(15) . . . . ?
C29 O4 C28 C22 -73.6(13) . . . . ?
C21 C22 C28 O4 115.8(10) . . . . ?
C17 C22 C28 O4 -72.4(12) . . . . ?
C5 O5 C32 C33 -94.3(7) . . . . ?
C5 O5 C32 C37 88.6(7) . . . . ?
O5 C32 C33 C34 179.3(6) . . . . ?
C37 C32 C33 C34 -3.7(11) . . . . ?
O5 C32 C33 C38 -6.1(10) . . . . ?
C37 C32 C33 C38 170.9(8) . . . . ?
C32 C33 C34 C35 3.3(11) . . . . ?
C38 C33 C34 C35 -171.1(9) . . . . ?
C33 C34 C35 C36 -1.7(12) . . . . ?
C33 C34 C35 C42 179.6(7) . . . . ?
C34 C35 C36 C37 0.4(13) . . . . ?
C42 C35 C36 C37 179.2(7) . . . . ?
C35 C36 C37 C32 -0.6(11) . . . . ?
C35 C36 C37 C43 -174.9(8) . . . . ?
C33 C32 C37 C36 2.3(10) . . . . ?
O5 C32 C37 C36 179.3(5) . . . . ?
C33 C32 C37 C43 176.7(7) . . . . ?
O5 C32 C37 C43 -6.3(9) . . . . ?
C39 O6 C38 C33 158.7(12) . . . . ?
C32 C33 C38 O6 165.9(9) . . . . ?
C34 C33 C38 O6 -19.5(14) . . . . ?
Zn1 C41 C40 C39 -116(7) 2_866 . . . ?
C38 O6 C39 C40 169.9(13) . . . . ?
C41 C40 C39 O6 -78(8) . . . . ?
C44 O7 C43 C37 -177.9(9) . . . . ?
C36 C37 C43 O7 -84.5(10) . . . . ?
C32 C37 C43 O7 101.5(8) . . . . ?
C43 O7 C44 C45 -55.8(13) . . . . ?
C16 O8 C47 C48 -102.1(7) . . . . ?
C16 O8 C47 C52 84.6(6) . . . . ?
C52 C47 C48 C49 -0.6(9) . . . . ?
O8 C47 C48 C49 -173.4(5) . . . . ?
C52 C47 C48 C53 177.2(6) . . . . ?
O8 C47 C48 C53 4.3(9) . . . . ?
C47 C48 C49 C50 0.9(9) . . . . ?
C53 C48 C49 C50 -176.9(6) . . . . ?
C48 C49 C50 C51 -0.6(8) . . . . ?
C48 C49 C50 C57 180.0(5) . . . . ?
C49 C50 C51 C52 0.0(8) . . . . ?
C57 C50 C51 C52 179.4(5) . . . . ?
C48 C47 C52 C51 0.0(8) . . . . ?
O8 C47 C52 C51 172.9(4) . . . . ?
C48 C47 C52 C58 -174.8(6) . . . . ?
O8 C47 C52 C58 -1.9(8) . . . . ?
C50 C51 C52 C47 0.3(8) . . . . ?
C50 C51 C52 C58 175.2(6) . . . . ?
C54 O9 C53 C48 -131.5(12) . . . . ?
C47 C48 C53 O9 167.4(8) . . . . ?
C49 C48 C53 O9 -14.8(12) . . . . ?
C53 O9 C54 C55 56.3(17) . . . . ?
C59 O10 C58 C52 81.4(9) . . . . ?
C47 C52 C58 O10 -147.6(7) . . . . ?
C51 C52 C58 O10 37.9(10) . . . . ?
C58 O10 C59 C60 70.4(15) . . . . ?
C15 O11 C62 C63 -98.6(7) . . . . ?
C15 O11 C62 C67 85.7(7) . . . . ?
O11 C62 C63 C64 -176.3(5) . . . . ?
C67 C62 C63 C64 -0.8(9) . . . . ?
O11 C62 C63 C68 4.7(8) . . . . ?
C67 C62 C63 C68 -179.8(5) . . . . ?
C62 C63 C64 C65 1.0(10) . . . . ?
C68 C63 C64 C65 179.8(7) . . . . ?
C63 C64 C65 C66 -0.6(11) . . . . ?
C63 C64 C65 C72 177.7(6) . . . . ?
C64 C65 C66 C67 0.1(12) . . . . ?
C72 C65 C66 C67 -178.2(6) . . . . ?
C65 C66 C67 C62 0.1(10) . . . . ?
C65 C66 C67 C73 -178.4(7) . . . . ?
C63 C62 C67 C66 0.3(8) . . . . ?
O11 C62 C67 C66 175.7(5) . . . . ?
C63 C62 C67 C73 178.8(6) . . . . ?
O11 C62 C67 C73 -5.8(8) . . . . ?
C69 O12 C68 C63 -177.4(7) . . . . ?
C62 C63 C68 O12 171.0(6) . . . . ?
C64 C63 C68 O12 -7.9(10) . . . . ?
C68 O12 C69 C70 -62.4(13) . . . . ?
C74 O13 C73 C67 -78.5(8) . . . . ?
C66 C67 C73 O13 -54.3(8) . . . . ?
C62 C67 C73 O13 127.3(6) . . . . ?
C73 O13 C74 C75 -72.5(10) . . . . ?
